data_1505784
loop_
_publ_author_name
'Chmura, Amanda J.'
'Davidson, Matthew G.'
'Jones, Matthew D.'
'Lunn, Matthew D.'
'Mahon, Mary F.'
'Johnson, Anthony F.'
'Khunkamchoo, Prasert'
'Roberts, Sian L.'
'Wong, Stephen S. F.'

_publ_section_title
;
 Group 4 Complexes with Aminebisphenolate Ligands and Their Application
 for the Ring Opening Polymerization of Cyclic Esters
;
_journal_issue 21
_journal_name_full Macromolecules
_journal_page_first 7250
_journal_paper_doi 10.1021/ma061028j
_journal_volume 39
_journal_year 2006
_chemical_formula_moiety 'C24 H34 N4 O8 Ti, C H2 Cl2'
_chemical_formula_sum 'C25 H36 Cl2 N4 O8 Ti'
_chemical_formula_weight 639.38
_chemical_name_systematic
; 
 ? 
;
_space_group_IT_number 14
_symmetry_cell_setting monoclinic
_symmetry_space_group_name_Hall '-P 2yn'
_symmetry_space_group_name_H-M 'P 1 21/n 1'
_atom_sites_solution_hydrogens geom
_atom_sites_solution_primary direct
_atom_sites_solution_secondary difmap
_audit_creation_method SHELXL-97
_cell_angle_alpha 90.00
_cell_angle_beta 90.9740(10)
_cell_angle_gamma 90.00
_cell_formula_units_Z 4
_cell_length_a 11.80400(10)
_cell_length_b 12.78300(10)
_cell_length_c 19.7550(2)
_cell_measurement_reflns_used 38215
_cell_measurement_temperature 150(2)
_cell_measurement_theta_max 27.48
_cell_measurement_theta_min 2.91
_cell_volume 2980.41(5)
_computing_cell_refinement 'HKL Scalepack (Otwinski & Minor, 1997)'
_computing_data_collection 'Collect (Nonius BV, 1997-2000)'
_computing_data_reduction 'HKL Denzo & Scalepack (Otwinski & Minor 1997)'
_computing_molecular_graphics 'Ortep-3 for Windows (Farrugia, 1997)'
_computing_publication_material 'WinGX publication routines (Farrugia, 1999)'
_computing_structure_refinement 'SHELXL-97 (Sheldrick, 1997)'
_computing_structure_solution
; 
 SIR97- Altomare A., Burla M.C., Camalli M., Cascarano G.L., Giacovazzo C. , 
 Guagliardi A., Moliterni A.G.G., Polidori G.,Spagna R. 
 (1999) J. Appl. Cryst. 32, 115-119.
;
_diffrn_ambient_temperature 150(2)
_diffrn_measured_fraction_theta_full 0.996
_diffrn_measured_fraction_theta_max 0.996
_diffrn_measurement_device_type 'nonius kappa ccd'
_diffrn_measurement_method ccd
_diffrn_radiation_monochromator graphite
_diffrn_radiation_source 'fine-focus sealed tube'
_diffrn_radiation_type MoK\a
_diffrn_radiation_wavelength 0.71073
_diffrn_reflns_av_R_equivalents 0.0362
_diffrn_reflns_av_sigmaI/netI 0.0292
_diffrn_reflns_limit_h_max 15
_diffrn_reflns_limit_h_min -15
_diffrn_reflns_limit_k_max 16
_diffrn_reflns_limit_k_min -16
_diffrn_reflns_limit_l_max 25
_diffrn_reflns_limit_l_min -25
_diffrn_reflns_number 32260
_diffrn_reflns_theta_full 27.48
_diffrn_reflns_theta_max 27.48
_diffrn_reflns_theta_min 3.19
_exptl_absorpt_coefficient_mu 0.519
_exptl_absorpt_correction_type none
_exptl_crystal_colour orange
_exptl_crystal_density_diffrn 1.425
_exptl_crystal_density_meas ?
_exptl_crystal_density_method 'not measured'
_exptl_crystal_description plate
_exptl_crystal_F_000 1336
_exptl_crystal_size_max 0.20
_exptl_crystal_size_mid 0.10
_exptl_crystal_size_min 0.05
_refine_diff_density_max 0.656
_refine_diff_density_min -0.960
_refine_diff_density_rms 0.107
_refine_ls_extinction_coef 0.0080(12)
_refine_ls_extinction_expression Fc^*^=kFc[1+0.001xFc^2^\l^3^/sin(2\q)]^-1/4^
_refine_ls_extinction_method SHELXL
_refine_ls_goodness_of_fit_ref 1.051
_refine_ls_hydrogen_treatment constr
_refine_ls_matrix_type full
_refine_ls_number_parameters 369
_refine_ls_number_reflns 6817
_refine_ls_number_restraints 0
_refine_ls_restrained_S_all 1.051
_refine_ls_R_factor_all 0.0536
_refine_ls_R_factor_gt 0.0472
_refine_ls_shift/su_max 0.001
_refine_ls_shift/su_mean 0.000
_refine_ls_structure_factor_coef Fsqd
_refine_ls_weighting_details 'calc w=1/[\s^2^(Fo^2^)+(0.0671P)^2^+2.6817P] where P=(Fo^2^+2Fc^2^)/3'
_refine_ls_weighting_scheme calc
_refine_ls_wR_factor_gt 0.1265
_refine_ls_wR_factor_ref 0.1313
_reflns_number_gt 6158
_reflns_number_total 6817
_reflns_threshold_expression >2sigma(I)
_cod_data_source_file ma061028jsi20060508_081624.cif
_cod_data_source_block Ti(1c)(OiPr)2
_cod_depositor_comments
;
The following automatic conversions were performed:

'_exptl_crystal_density_meas' value 'not measured' was changed to '?'
- the value is perceived as not measured.

Automatic conversion script
Id: cif_fix_values 3008 2015-01-20 13:52:24Z robertas 
;
_cod_original_sg_symbol_H-M P21/n
_cod_database_code 1505784

loop_
_symmetry_equiv_pos_as_xyz
'x, y, z'
'-x+1/2, y+1/2, -z+1/2'
'-x, -y, -z'
'x-1/2, -y-1/2, z-1/2'

loop_
_atom_site_label
_atom_site_type_symbol
_atom_site_fract_x
_atom_site_fract_y
_atom_site_fract_z
_atom_site_U_iso_or_equiv
_atom_site_adp_type
_atom_site_occupancy
_atom_site_symmetry_multiplicity
_atom_site_calc_flag
_atom_site_refinement_flags
Ti1 Ti 0.70174(3) 0.40543(2) 0.146362(16) 0.01834(12) Uani 1 1 d .
O2 O 0.64193(11) 0.44878(10) 0.23277(6) 0.0223(3) Uani 1 1 d .
Cl1 Cl 0.20809(8) 0.19695(9) 0.27181(4) 0.0784(3) Uani 1 1 d .
O3 O 0.58168(11) 0.46393(10) 0.10292(7) 0.0237(3) Uani 1 1 d .
O1 O 0.76502(11) 0.33141(10) 0.07129(7) 0.0239(3) Uani 1 1 d .
O4 O 0.81628(11) 0.50047(11) 0.14442(7) 0.0252(3) Uani 1 1 d .
N2 N 0.81134(12) 0.29820(12) 0.21637(8) 0.0203(3) Uani 1 1 d .
N1 N 0.59844(13) 0.25250(12) 0.15317(8) 0.0217(3) Uani 1 1 d .
C7 C 0.54843(16) 0.22601(16) 0.08537(10) 0.0265(4) Uani 1 1 d .
H7A H 0.4993 0.2847 0.0705 0.032 Uiso 1 1 calc R
H7B H 0.4995 0.1636 0.0904 0.032 Uiso 1 1 calc R
O6 O 0.80116(15) 0.36534(16) 0.52962(8) 0.0452(4) Uani 1 1 d .
C6 C 0.63236(17) 0.20435(14) 0.03061(10) 0.0243(4) Uani 1 1 d .
O5 O 0.62760(17) 0.41034(18) 0.54608(8) 0.0544(5) Uani 1 1 d .
C9 C 0.74526(16) 0.20479(14) 0.23740(10) 0.0233(4) Uani 1 1 d .
H9A H 0.6964 0.2233 0.2758 0.028 Uiso 1 1 calc R
H9B H 0.7977 0.1486 0.2524 0.028 Uiso 1 1 calc R
C14 C 0.77645(16) 0.38027(14) 0.39297(10) 0.0229(4) Uani 1 1 d .
H14 H 0.8454 0.3525 0.4108 0.027 Uiso 1 1 calc R
C18 C 0.65875(15) 0.43500(14) 0.29821(9) 0.0209(4) Uani 1 1 d .
C19 C 0.49964(17) 0.54277(16) 0.11634(10) 0.0272(4) Uani 1 1 d .
H19 H 0.4822 0.5417 0.1657 0.033 Uiso 1 1 calc R
C8 C 0.67264(17) 0.16631(14) 0.17835(10) 0.0245(4) Uani 1 1 d .
H8A H 0.7218 0.1418 0.1415 0.029 Uiso 1 1 calc R
H8B H 0.6255 0.1067 0.1930 0.029 Uiso 1 1 calc R
C16 C 0.58858(17) 0.45013(17) 0.41230(10) 0.0283(4) Uani 1 1 d .
H16 H 0.5306 0.4688 0.4428 0.034 Uiso 1 1 calc R
C10 C 0.50122(17) 0.26472(17) 0.19939(11) 0.0304(4) Uani 1 1 d .
H10A H 0.4575 0.1996 0.2002 0.046 Uiso 1 1 calc R
H10B H 0.4525 0.3219 0.1833 0.046 Uiso 1 1 calc R
H10C H 0.5296 0.2807 0.2451 0.046 Uiso 1 1 calc R
C15 C 0.69080(18) 0.40933(16) 0.43625(10) 0.0267(4) Uani 1 1 d .
C5 C 0.60376(19) 0.13340(16) -0.02017(11) 0.0300(4) Uani 1 1 d .
H5 H 0.5342 0.0961 -0.0184 0.036 Uiso 1 1 calc R
C13 C 0.76118(15) 0.39185(14) 0.32369(9) 0.0206(4) Uani 1 1 d .
C12 C 0.85311(15) 0.36007(15) 0.27594(9) 0.0217(4) Uani 1 1 d .
H12A H 0.8914 0.4238 0.2594 0.026 Uiso 1 1 calc R
H12B H 0.9102 0.3180 0.3012 0.026 Uiso 1 1 calc R
N4 N 0.6410(2) 0.04751(15) -0.12842(10) 0.0454(5) Uani 1 1 d .
O8 O 0.54232(19) 0.01533(14) -0.12937(10) 0.0542(5) Uani 1 1 d .
C22 C 0.90569(17) 0.52630(17) 0.09967(11) 0.0293(4) Uani 1 1 d .
H22 H 0.9328 0.4603 0.0781 0.035 Uiso 1 1 calc R
C21 C 0.39158(18) 0.52017(19) 0.07603(12) 0.0354(5) Uani 1 1 d .
H21A H 0.4069 0.5250 0.0275 0.053 Uiso 1 1 calc R
H21B H 0.3334 0.5713 0.0879 0.053 Uiso 1 1 calc R
H21C H 0.3648 0.4496 0.0867 0.053 Uiso 1 1 calc R
C11 C 0.91357(17) 0.26142(18) 0.18094(11) 0.0316(4) Uani 1 1 d .
H11A H 0.9616 0.2212 0.2124 0.047 Uiso 1 1 calc R
H11B H 0.9560 0.3218 0.1643 0.047 Uiso 1 1 calc R
H11C H 0.8908 0.2169 0.1427 0.047 Uiso 1 1 calc R
O7 O 0.7107(2) 0.02464(17) -0.17142(10) 0.0637(6) Uani 1 1 d .
C20 C 0.5490(2) 0.64835(17) 0.09877(12) 0.0375(5) Uani 1 1 d .
H20A H 0.6182 0.6602 0.1258 0.056 Uiso 1 1 calc R
H20B H 0.4937 0.7033 0.1086 0.056 Uiso 1 1 calc R
H20C H 0.5669 0.6500 0.0505 0.056 Uiso 1 1 calc R
N3 N 0.70752(17) 0.39360(16) 0.50861(9) 0.0349(4) Uani 1 1 d .
C1 C 0.73615(17) 0.25891(14) 0.02663(10) 0.0238(4) Uani 1 1 d .
C2 C 0.81131(19) 0.23520(17) -0.02578(11) 0.0310(4) Uani 1 1 d .
H2 H 0.8836 0.2677 -0.0264 0.037 Uiso 1 1 calc R
C3 C 0.7814(2) 0.16543(18) -0.07623(11) 0.0361(5) Uani 1 1 d .
H3 H 0.8315 0.1509 -0.1122 0.043 Uiso 1 1 calc R
C24 C 1.0033(2) 0.5734(2) 0.14053(14) 0.0462(6) Uani 1 1 d .
H24A H 0.9814 0.6427 0.1570 0.069 Uiso 1 1 calc R
H24B H 1.0698 0.5800 0.1118 0.069 Uiso 1 1 calc R
H24C H 1.0216 0.5279 0.1791 0.069 Uiso 1 1 calc R
C17 C 0.57295(16) 0.46304(16) 0.34344(10) 0.0259(4) Uani 1 1 d .
H17 H 0.5036 0.4911 0.3264 0.031 Uiso 1 1 calc R
C4 C 0.6768(2) 0.11705(16) -0.07336(11) 0.0347(5) Uani 1 1 d .
C25 C 0.2041(2) 0.2024(2) 0.18398(14) 0.0477(6) Uani 1 1 d .
H25A H 0.2720 0.1671 0.1662 0.057 Uiso 1 1 calc R
H25B H 0.1365 0.1642 0.1669 0.057 Uiso 1 1 calc R
C23 C 0.8619(2) 0.5982(2) 0.04464(14) 0.0501(7) Uani 1 1 d .
H23A H 0.7990 0.5644 0.0202 0.075 Uiso 1 1 calc R
H23B H 0.9229 0.6135 0.0131 0.075 Uiso 1 1 calc R
H23C H 0.8353 0.6636 0.0649 0.075 Uiso 1 1 calc R
Cl2' Cl 0.19969(7) 0.32997(10) 0.15423(8) 0.1155(6) Uani 1 1 d .

loop_
_atom_site_aniso_label
_atom_site_aniso_U_11
_atom_site_aniso_U_22
_atom_site_aniso_U_33
_atom_site_aniso_U_23
_atom_site_aniso_U_13
_atom_site_aniso_U_12
Ti1 0.02119(18) 0.01434(17) 0.01945(18) 0.00150(11) -0.00047(12) -0.00049(11)
O2 0.0247(6) 0.0221(6) 0.0200(6) 0.0032(5) -0.0010(5) 0.0051(5)
Cl1 0.0798(6) 0.1133(8) 0.0422(4) -0.0137(4) 0.0025(4) 0.0041(5)
O3 0.0282(7) 0.0207(6) 0.0219(6) 0.0028(5) -0.0020(5) 0.0043(5)
O1 0.0268(7) 0.0200(6) 0.0249(7) -0.0035(5) 0.0018(5) -0.0036(5)
O4 0.0285(7) 0.0206(6) 0.0266(7) -0.0008(5) 0.0046(5) -0.0057(5)
N2 0.0193(7) 0.0179(7) 0.0238(8) -0.0003(6) -0.0001(6) 0.0010(6)
N1 0.0223(7) 0.0183(7) 0.0244(8) 0.0029(6) -0.0036(6) -0.0011(6)
C7 0.0249(9) 0.0243(9) 0.0298(10) 0.0023(8) -0.0074(7) -0.0053(7)
O6 0.0422(9) 0.0674(12) 0.0257(8) -0.0031(8) -0.0109(7) 0.0178(9)
C6 0.0298(9) 0.0174(8) 0.0254(9) 0.0025(7) -0.0079(7) 0.0008(7)
O5 0.0532(11) 0.0879(15) 0.0221(8) 0.0011(8) 0.0036(7) 0.0322(10)
C9 0.0284(9) 0.0158(8) 0.0256(9) 0.0033(7) -0.0041(7) 0.0001(7)
C14 0.0243(9) 0.0194(8) 0.0247(9) -0.0017(7) -0.0060(7) 0.0022(7)
C18 0.0241(9) 0.0168(8) 0.0218(9) 0.0007(7) -0.0016(7) 0.0005(7)
C19 0.0323(10) 0.0281(10) 0.0210(9) 0.0015(7) -0.0034(7) 0.0102(8)
C8 0.0306(9) 0.0151(8) 0.0275(9) 0.0039(7) -0.0057(7) -0.0009(7)
C16 0.0281(9) 0.0327(11) 0.0240(9) -0.0018(8) 0.0013(7) 0.0076(8)
C10 0.0260(9) 0.0306(10) 0.0347(11) 0.0051(8) 0.0029(8) -0.0040(8)
C15 0.0330(10) 0.0272(10) 0.0198(9) -0.0010(7) -0.0045(7) 0.0043(8)
C5 0.0388(11) 0.0196(9) 0.0311(10) 0.0027(8) -0.0137(8) -0.0014(8)
C13 0.0218(8) 0.0168(8) 0.0231(9) -0.0008(6) -0.0017(7) 0.0001(6)
C12 0.0189(8) 0.0210(9) 0.0250(9) -0.0005(7) -0.0029(7) 0.0010(7)
N4 0.0807(16) 0.0241(9) 0.0308(10) -0.0040(8) -0.0187(10) 0.0040(10)
O8 0.0787(14) 0.0341(9) 0.0486(11) -0.0065(8) -0.0331(10) -0.0059(9)
C22 0.0299(10) 0.0269(10) 0.0315(10) -0.0023(8) 0.0083(8) -0.0075(8)
C21 0.0291(10) 0.0407(12) 0.0361(12) 0.0053(9) -0.0057(9) 0.0056(9)
C11 0.0270(10) 0.0327(11) 0.0352(11) -0.0029(9) 0.0014(8) 0.0059(8)
O7 0.1057(18) 0.0475(11) 0.0377(10) -0.0194(9) -0.0027(11) 0.0014(11)
C20 0.0488(13) 0.0226(10) 0.0405(12) -0.0009(9) -0.0150(10) 0.0064(9)
N3 0.0403(10) 0.0435(11) 0.0209(8) -0.0035(7) -0.0041(7) 0.0123(8)
C1 0.0315(10) 0.0168(8) 0.0228(9) 0.0003(7) -0.0042(7) 0.0013(7)
C2 0.0359(11) 0.0275(10) 0.0296(10) -0.0028(8) 0.0015(8) 0.0004(8)
C3 0.0503(13) 0.0299(11) 0.0281(10) -0.0049(9) 0.0011(9) 0.0073(10)
C24 0.0374(12) 0.0535(15) 0.0478(14) 0.0025(12) 0.0005(11) -0.0186(11)
C17 0.0251(9) 0.0278(10) 0.0249(9) 0.0011(7) -0.0012(7) 0.0072(7)
C4 0.0558(14) 0.0199(9) 0.0278(10) -0.0039(8) -0.0141(9) 0.0043(9)
C25 0.0393(13) 0.0578(17) 0.0460(14) 0.0019(12) 0.0056(11) -0.0032(12)
C23 0.0477(14) 0.0632(18) 0.0396(14) 0.0203(12) 0.0056(11) -0.0114(13)
Cl2' 0.0443(5) 0.0960(8) 0.2069(15) 0.0841(9) 0.0202(6) 0.0040(4)

loop_
_atom_type_symbol
_atom_type_description
_atom_type_scat_dispersion_real
_atom_type_scat_dispersion_imag
_atom_type_scat_source
C C 0.0033 0.0016 'International Tables Vol C Tables 4.2.6.8 and 6.1.1.4'
H H 0.0000 0.0000 'International Tables Vol C Tables 4.2.6.8 and 6.1.1.4'
O O 0.0106 0.0060 'International Tables Vol C Tables 4.2.6.8 and 6.1.1.4'
N N 0.0061 0.0033 'International Tables Vol C Tables 4.2.6.8 and 6.1.1.4'
Ti Ti 0.2776 0.4457 'International Tables Vol C Tables 4.2.6.8 and 6.1.1.4'
Cl Cl 0.1484 0.1585 'International Tables Vol C Tables 4.2.6.8 and 6.1.1.4'

loop_
_geom_angle_atom_site_label_1
_geom_angle_atom_site_label_2
_geom_angle_atom_site_label_3
_geom_angle
O3 Ti1 O4 106.92(6)
O3 Ti1 O1 98.59(6)
O4 Ti1 O1 90.79(6)
O3 Ti1 O2 90.31(6)
O4 Ti1 O2 96.29(6)
O1 Ti1 O2 166.53(6)
O3 Ti1 N1 88.13(6)
O4 Ti1 N1 163.80(6)
O1 Ti1 N1 80.83(6)
O2 Ti1 N1 89.43(6)
O3 Ti1 N2 161.98(6)
O4 Ti1 N2 90.00(6)
O1 Ti1 N2 87.08(6)
O2 Ti1 N2 81.49(5)
N1 Ti1 N2 75.83(5)
C18 O2 Ti1 140.82(12)
C19 O3 Ti1 137.25(12)
C1 O1 Ti1 139.67(13)
C22 O4 Ti1 136.52(12)
C11 N2 C9 108.18(15)
C11 N2 C12 106.22(14)
C9 N2 C12 111.84(14)
C11 N2 Ti1 110.83(12)
C9 N2 Ti1 110.48(11)
C12 N2 Ti1 109.22(11)
C10 N1 C8 109.19(15)
C10 N1 C7 106.09(15)
C8 N1 C7 110.69(15)
C10 N1 Ti1 111.14(12)
C8 N1 Ti1 109.75(11)
C7 N1 Ti1 109.92(11)
N1 C7 C6 115.56(15)
N1 C7 H7A 108.4
C6 C7 H7A 108.4
N1 C7 H7B 108.4
C6 C7 H7B 108.4
H7A C7 H7B 107.5
C5 C6 C1 118.82(19)
C5 C6 C7 118.96(18)
C1 C6 C7 122.08(17)
N2 C9 C8 109.70(15)
N2 C9 H9A 109.7
C8 C9 H9A 109.7
N2 C9 H9B 109.7
C8 C9 H9B 109.7
H9A C9 H9B 108.2
C13 C14 C15 119.79(17)
C13 C14 H14 120.1
C15 C14 H14 120.1
O2 C18 C17 119.40(16)
O2 C18 C13 121.04(16)
C17 C18 C13 119.56(17)
O3 C19 C20 108.83(17)
O3 C19 C21 109.57(17)
C20 C19 C21 111.86(17)
O3 C19 H19 108.8
C20 C19 H19 108.8
C21 C19 H19 108.8
N1 C8 C9 109.78(15)
N1 C8 H8A 109.7
C9 C8 H8A 109.7
N1 C8 H8B 109.7
C9 C8 H8B 109.7
H8A C8 H8B 108.2
C17 C16 C15 118.78(18)
C17 C16 H16 120.6
C15 C16 H16 120.6
N1 C10 H10A 109.5
N1 C10 H10B 109.5
H10A C10 H10B 109.5
N1 C10 H10C 109.5
H10A C10 H10C 109.5
H10B C10 H10C 109.5
C14 C15 C16 121.91(18)
C14 C15 N3 118.77(17)
C16 C15 N3 119.29(18)
C4 C5 C6 119.9(2)
C4 C5 H5 120.0
C6 C5 H5 120.0
C14 C13 C18 119.32(17)
C14 C13 C12 120.46(16)
C18 C13 C12 120.21(16)
N2 C12 C13 113.86(14)
N2 C12 H12A 108.8
C13 C12 H12A 108.8
N2 C12 H12B 108.8
C13 C12 H12B 108.8
H12A C12 H12B 107.7
O7 N4 O8 123.6(2)
O7 N4 C4 118.1(2)
O8 N4 C4 118.3(2)
O4 C22 C23 109.84(18)
O4 C22 C24 108.94(18)
C23 C22 C24 112.9(2)
O4 C22 H22 108.4
C23 C22 H22 108.4
C24 C22 H22 108.4
C19 C21 H21A 109.5
C19 C21 H21B 109.5
H21A C21 H21B 109.5
C19 C21 H21C 109.5
H21A C21 H21C 109.5
H21B C21 H21C 109.5
N2 C11 H11A 109.5
N2 C11 H11B 109.5
H11A C11 H11B 109.5
N2 C11 H11C 109.5
H11A C11 H11C 109.5
H11B C11 H11C 109.5
C19 C20 H20A 109.5
C19 C20 H20B 109.5
H20A C20 H20B 109.5
C19 C20 H20C 109.5
H20A C20 H20C 109.5
H20B C20 H20C 109.5
O5 N3 O6 122.93(19)
O5 N3 C15 118.42(18)
O6 N3 C15 118.65(18)
O1 C1 C2 118.93(18)
O1 C1 C6 121.56(18)
C2 C1 C6 119.50(18)
C3 C2 C1 120.9(2)
C3 C2 H2 119.5
C1 C2 H2 119.5
C2 C3 C4 118.5(2)
C2 C3 H3 120.7
C4 C3 H3 120.7
C22 C24 H24A 109.5
C22 C24 H24B 109.5
H24A C24 H24B 109.5
C22 C24 H24C 109.5
H24A C24 H24C 109.5
H24B C24 H24C 109.5
C16 C17 C18 120.63(17)
C16 C17 H17 119.7
C18 C17 H17 119.7
C3 C4 C5 122.08(19)
C3 C4 N4 119.2(2)
C5 C4 N4 118.7(2)
Cl2' C25 Cl1 112.12(18)
Cl2' C25 H25A 109.2
Cl1 C25 H25A 109.2
Cl2' C25 H25B 109.2
Cl1 C25 H25B 109.2
H25A C25 H25B 107.9
C22 C23 H23A 109.5
C22 C23 H23B 109.5
H23A C23 H23B 109.5
C22 C23 H23C 109.5
H23A C23 H23C 109.5
H23B C23 H23C 109.5

loop_
_geom_bond_atom_site_label_1
_geom_bond_atom_site_label_2
_geom_bond_distance
Ti1 O3 1.8063(13)
Ti1 O4 1.8186(13)
Ti1 O1 1.9210(13)
Ti1 O2 1.9391(13)
Ti1 N1 2.3092(15)
Ti1 N2 2.3248(15)
O2 C18 1.317(2)
Cl1 C25 1.736(3)
O3 C19 1.426(2)
O1 C1 1.320(2)
O4 C22 1.427(2)
N2 C11 1.482(2)
N2 C9 1.489(2)
N2 C12 1.495(2)
N1 C10 1.487(3)
N1 C8 1.488(2)
N1 C7 1.493(2)
C7 C6 1.505(3)
C7 H7A 0.9900
C7 H7B 0.9900
O6 N3 1.228(2)
C6 C5 1.390(3)
C6 C1 1.413(3)
O5 N3 1.228(3)
C9 C8 1.518(3)
C9 H9A 0.9900
C9 H9B 0.9900
C14 C13 1.385(3)
C14 C15 1.386(3)
C14 H14 0.9500
C18 C17 1.408(3)
C18 C13 1.414(2)
C19 C20 1.513(3)
C19 C21 1.520(3)
C19 H19 1.0000
C8 H8A 0.9900
C8 H8B 0.9900
C16 C17 1.379(3)
C16 C15 1.390(3)
C16 H16 0.9500
C10 H10A 0.9800
C10 H10B 0.9800
C10 H10C 0.9800
C15 N3 1.454(3)
C5 C4 1.387(3)
C5 H5 0.9500
C13 C12 1.506(3)
C12 H12A 0.9900
C12 H12B 0.9900
N4 O7 1.228(3)
N4 O8 1.236(3)
N4 C4 1.462(3)
C22 C23 1.509(3)
C22 C24 1.520(3)
C22 H22 1.0000
C21 H21A 0.9800
C21 H21B 0.9800
C21 H21C 0.9800
C11 H11A 0.9800
C11 H11B 0.9800
C11 H11C 0.9800
C20 H20A 0.9800
C20 H20B 0.9800
C20 H20C 0.9800
C1 C2 1.408(3)
C2 C3 1.379(3)
C2 H2 0.9500
C3 C4 1.383(4)
C3 H3 0.9500
C24 H24A 0.9800
C24 H24B 0.9800
C24 H24C 0.9800
C17 H17 0.9500
C25 Cl2' 1.734(3)
C25 H25A 0.9900
C25 H25B 0.9900
C23 H23A 0.9800
C23 H23B 0.9800
C23 H23C 0.9800
